data_1521306
loop_
_publ_author_name
'Masuda, H.'
'Fujino, T.'
'Yamada, K.'
'Sato, N.'

_publ_section_title
;
 Crystal structure and electrical properties of new quaternary manganese
 mixed sulfide, Ba La2 Mn S5
;
_journal_name_full Kidorui
_journal_page_first 114
_journal_page_last 115
_journal_volume 34
_journal_year 1999
_chemical_formula_sum 'Ba La2 Mn S5'
_space_group_IT_number 140
_symmetry_space_group_name_Hall '-I 4 2c'
_symmetry_space_group_name_H-M 'I 4/m c m'
_cell_angle_alpha 90
_cell_angle_beta 90
_cell_angle_gamma 90
_cell_formula_units_Z 4
_cell_length_a 8.014
_cell_length_b 8.014
_cell_length_c 13.867
_cell_volume 890.597
_citation_journal_id_ASTM KIDOEP
_cod_data_source_file Masuda_KIDOEP_1999_431.cif
_cod_data_source_block Ba1La2Mn1S5
_cod_original_cell_volume 890.5969
_cod_original_formula_sum 'Ba1 La2 Mn1 S5'
_cod_database_code 1521306

loop_
_symmetry_equiv_pos_as_xyz
x,y,z
-y,x,z
-x,-y,z
y,-x,z
x,-y,-z+1/2
y,x,-z+1/2
-x,y,-z+1/2
-y,-x,-z+1/2
-x,-y,-z
y,-x,-z
x,y,-z
-y,x,-z
-x,y,z-1/2
-y,-x,z-1/2
x,-y,z-1/2
y,x,z-1/2
x+1/2,y+1/2,z+1/2
-y+1/2,x+1/2,z+1/2
-x+1/2,-y+1/2,z+1/2
y+1/2,-x+1/2,z+1/2
x+1/2,-y+1/2,-z+1
y+1/2,x+1/2,-z+1
-x+1/2,y+1/2,-z+1
-y+1/2,-x+1/2,-z+1
-x+1/2,-y+1/2,-z+1/2
y+1/2,-x+1/2,-z+1/2
x+1/2,y+1/2,-z+1/2
-y+1/2,x+1/2,-z+1/2
-x+1/2,y+1/2,z
-y+1/2,-x+1/2,z
x+1/2,-y+1/2,z
y+1/2,x+1/2,z

loop_
_atom_site_label
_atom_site_type_symbol
_atom_site_fract_x
_atom_site_fract_y
_atom_site_fract_z
_atom_site_occupancy
_atom_site_U_iso_or_equiv
La1 La+3 0 0 0.25 0.667 0.0
S2 S-2 0.151 0.651 0.635 1 0.0
Mn1 Mn+2 0 0.5 0.25 1 0.0
La2 La+3 0.162 0.662 0 0.667 0.0
S1 S-2 0 0 0 1 0.0
Ba1 Ba+2 0 0 0.25 0.333 0.0
Ba2 Ba+2 0.162 0.662 0 0.333 0.0
